data_9001873
loop_
_publ_author_name
'Orlandi, P.'
'Pasero, M.'
'Duchi, G.'
'Olmi, F.'

_publ_section_title
;
 Dessauite, (Sr,Pb)(Y,U)(Ti,Fe)20O38, a new mineral of the crichtonite group
 from Buca della Vena mine, Tuscany, Italy
;
_journal_name_full 'American Mineralogist'
_journal_page_first 807
_journal_page_last 811
_journal_volume 82
_journal_year 1997
_chemical_formula_sum 'Ba0.12 Ce0.06 Fe8.06 La0.12 Mn0.12 O38 Pb0.24 Sr0.42 Ti12.66 U0.3 Y0.3'
_chemical_name_mineral Dessauite-(Y)
_space_group_IT_number 148
_symmetry_space_group_name_Hall '-P 3*'
_symmetry_space_group_name_H-M 'R -3 :R'
_cell_angle_alpha 68.75
_cell_angle_beta 68.75
_cell_angle_gamma 68.75
_cell_length_a 9.197
_cell_length_b 9.197
_cell_length_c 9.197
_cell_formula_units_Z 1
_cell_volume 651.388
_database_code_amcsd 0001929
_exptl_crystal_density_diffrn 4.836
_cod_original_sg_symbol_H-M 'R -3'
_cod_original_formula_sum 'Sr.42 Pb.24 Ba.12 Y.3 U.3 Mn.12 La.12 Ce.06 Fe8.06 Ti12.66 O38'
_cod_database_code 9001873

loop_
_space_group_symop_operation_xyz
x,y,z
-z,-x,-y
y,z,x
-x,-y,-z
z,x,y
-y,-z,-x

loop_
_atom_site_label
_atom_site_fract_x
_atom_site_fract_y
_atom_site_fract_z
_atom_site_occupancy
_atom_site_U_iso_or_equiv
Sr0 0.00000 0.00000 0.00000 0.42000 0.01860
Pb0 0.00000 0.00000 0.00000 0.24000 0.01860
Ba0 0.00000 0.00000 0.00000 0.12000 0.01860
Y1 0.50000 0.50000 0.50000 0.30000 0.00630
U1 0.50000 0.50000 0.50000 0.30000 0.00630
Mn1 0.50000 0.50000 0.50000 0.12000 0.00630
La1 0.50000 0.50000 0.50000 0.12000 0.00630
Ce1 0.50000 0.50000 0.50000 0.06000 0.00630
Fe2 0.30950 0.30950 0.30950 0.93000 0.00890
Fe3 0.34790 0.12630 0.02070 0.77000 0.00630
Ti3 0.34790 0.12630 0.02070 0.19000 0.00630
Ti4 0.30880 0.72080 0.14640 0.96000 0.00680
Ti5 0.47400 0.07910 0.64260 0.96000 0.00630
Fe6 0.39600 0.39600 0.39600 0.07000 0.01000
Fe7 0.26400 0.42300 0.80600 0.12000 0.00700
Fe8 0.22600 0.13800 0.45600 0.06000 0.00900
Fe9 0.92600 0.23700 0.15800 0.06000 0.00500
O1 0.30400 0.62800 0.38000 1.00000 0.00600
O2 0.15300 0.23800 0.93800 1.00000 0.00400
O3 0.91800 0.45700 0.30300 1.00000 0.00500
O4 0.14400 0.51900 0.99000 1.00000 0.00600
O5 0.39100 0.48000 0.13800 1.00000 0.00900
O6 0.70620 0.23790 0.07140 1.00000 0.00100
O7 0.21500 0.21500 0.21500 1.00000 0.01100

loop_
_cod_related_entry_id
_cod_related_entry_database
_cod_related_entry_code
1 AMCSD 0001929
